data_4519133
loop_
_publ_author_name
'Xu, Xiao-Qian'
'Cao, Li-Hui'
'Yang, Yan'
'Zhao, Fang'
'Bai, Xiang-Tian'
'Zang, Shuang-Quan'

_publ_section_title
;
 Hybrid Nafion Membranes of Ionic Hydrogen-Bonded Organic Framework
 Materials for Proton Conduction and PEMFC Applications.
;
_journal_issue 47
_journal_name_full 'ACS applied materials &amp; interfaces'
_journal_page_first 56566
_journal_page_last 56574
_journal_paper_doi 10.1021/acsami.1c15748
_journal_volume 13
_journal_year 2021
_chemical_formula_moiety 'C10 H6 O6 S2, C10 H12 N4, 2(H2 O)'
_chemical_formula_sum 'C20 H22 N4 O8 S2'
_chemical_formula_weight 510.53
_space_group_crystal_system monoclinic
_space_group_IT_number 14
_space_group_name_Hall '-P 2yn'
_space_group_name_H-M_alt 'P 1 21/n 1'
_atom_sites_solution_hydrogens mixed
_atom_sites_solution_primary direct
_audit_creation_date 2020-07-29
_audit_creation_method
;
Olex2 1.2
(compiled 2018.05.29 svn.r3508 for OlexSys, GUI svn.r5506)
;
_cell_angle_alpha 90
_cell_angle_beta 106.523(5)
_cell_angle_gamma 90
_cell_formula_units_Z 2
_cell_length_a 7.144(3)
_cell_length_b 18.382(7)
_cell_length_c 8.540(3)
_cell_measurement_reflns_used 2859
_cell_measurement_temperature 296(2)
_cell_measurement_theta_max 22.82
_cell_measurement_theta_min 2.22
_cell_volume 1075.2(7)
_computing_cell_refinement 'SAINT v8.27A (Bruker, 2012)'
_computing_data_reduction 'SAINT v8.27A (Bruker, 2012)'
_computing_molecular_graphics 'Olex2 (Dolomanov et al., 2009)'
_computing_publication_material 'Olex2 (Dolomanov et al., 2009)'
_computing_structure_refinement 'XL (Sheldrick, 2008)'
_computing_structure_solution 'XS (Sheldrick, 2008)'
_diffrn_ambient_temperature 296.15
_diffrn_measured_fraction_theta_full 0.997
_diffrn_measured_fraction_theta_max 0.997
_diffrn_measurement_device_type 'Bruker APEX-II CCD'
_diffrn_measurement_method '\f and \w scans'
_diffrn_radiation_monochromator graphite
_diffrn_radiation_type MoK\a
_diffrn_radiation_wavelength 0.71073
_diffrn_reflns_av_R_equivalents 0.0404
_diffrn_reflns_av_unetI/netI 0.0275
_diffrn_reflns_Laue_measured_fraction_full 0.997
_diffrn_reflns_Laue_measured_fraction_max 0.997
_diffrn_reflns_limit_h_max 7
_diffrn_reflns_limit_h_min -7
_diffrn_reflns_limit_k_max 20
_diffrn_reflns_limit_k_min -20
_diffrn_reflns_limit_l_max 9
_diffrn_reflns_limit_l_min -9
_diffrn_reflns_number 9037
_diffrn_reflns_point_group_measured_fraction_full 0.997
_diffrn_reflns_point_group_measured_fraction_max 0.997
_diffrn_reflns_theta_full 23.203
_diffrn_reflns_theta_max 23.203
_diffrn_reflns_theta_min 2.216
_diffrn_standards_number 0
_exptl_absorpt_coefficient_mu 0.306
_exptl_absorpt_correction_T_max 0.7449
_exptl_absorpt_correction_T_min 0.6152
_exptl_absorpt_correction_type none
_exptl_absorpt_process_details
;
SADABS-2012/1 (Bruker,2012) was used for absorption correction.
wR2(int) was 0.1100 before and 0.0574 after correction.
The Ratio of minimum to maximum transmission is 0.8259.
The \l/2 correction factor is 0.0015.
;
_exptl_crystal_colour orange
_exptl_crystal_density_diffrn 1.577
_exptl_crystal_description block
_exptl_crystal_F_000 532
_refine_diff_density_max 0.887
_refine_diff_density_min -0.353
_refine_diff_density_rms 0.070
_refine_ls_extinction_method none
_refine_ls_goodness_of_fit_ref 1.057
_refine_ls_hydrogen_treatment constr
_refine_ls_matrix_type full
_refine_ls_number_parameters 158
_refine_ls_number_reflns 1526
_refine_ls_number_restraints 0
_refine_ls_restrained_S_all 1.057
_refine_ls_R_factor_all 0.0636
_refine_ls_R_factor_gt 0.0532
_refine_ls_shift/su_max 0.000
_refine_ls_shift/su_mean 0.000
_refine_ls_structure_factor_coef Fsqd
_refine_ls_weighting_details 'w=1/[\s^2^(Fo^2^)+(0.0806P)^2^+1.8569P] where P=(Fo^2^+2Fc^2^)/3'
_refine_ls_weighting_scheme calc
_refine_ls_wR_factor_gt 0.1469
_refine_ls_wR_factor_ref 0.1539
_reflns_Friedel_coverage 0.000
_reflns_number_gt 1287
_reflns_number_total 1526
_reflns_threshold_expression 'I > 2\s(I)'
_cod_data_source_file am1c15748_si_002.cif
_cod_data_source_block iHOF-3
_cod_database_code 4519133
_shelx_shelxl_version_number 2014/7
_shelx_space_group_comment
;
The symmetry employed for this shelxl refinement is uniquely defined
by the following loop, which should always be used as a source of
symmetry information in preference to the above space-group names.
They are only intended as comments.
;
_olex2_refinement_description
;
1. Fixed Uiso
 At 1.2 times of:
  All C(H) groups, All N(H,H) groups
 At 1.5 times of:
  All O(H,H) groups
2.a Free rotating group:
 O4(H4A,H4B)
2.b Rotating group:
 N2(H2A,H2B)
2.c Aromatic/amide H refined with riding coordinates:
 C2(H2), C5(H5), C4(H4), C7(H7), C6(H6), C10(H10), C9(H9)
;
_olex2_submission_special_instructions 'No special instructions were received'

loop_
_space_group_symop_operation_xyz
'x, y, z'
'-x+1/2, y+1/2, -z+1/2'
'-x, -y, -z'
'x-1/2, -y-1/2, z-1/2'

loop_
_atom_site_label
_atom_site_type_symbol
_atom_site_fract_x
_atom_site_fract_y
_atom_site_fract_z
_atom_site_U_iso_or_equiv
_atom_site_adp_type
_atom_site_occupancy
_atom_site_site_symmetry_order
_atom_site_calc_flag
_atom_site_refinement_flags_posn
_atom_site_refinement_flags_adp
_atom_site_refinement_flags_occupancy
_atom_site_disorder_assembly
_atom_site_disorder_group
S1 S 0.21622(15) 0.87000(5) 0.92845(11) 0.0378(4) Uani 1 1 d . . . . .
O1 O 0.3873(5) 0.90353(17) 1.0370(3) 0.0575(9) Uani 1 1 d . . . . .
O2 O 0.0593(5) 0.8595(2) 1.0003(4) 0.0718(11) Uani 1 1 d . . . . .
O3 O 0.2668(5) 0.80343(15) 0.8597(4) 0.0576(9) Uani 1 1 d . . . . .
C3 C -0.0012(6) 0.9642(2) 0.4762(5) 0.0387(9) Uani 1 1 d . . . . .
C2 C 0.0694(6) 0.9109(2) 0.6093(5) 0.0470(11) Uani 1 1 d . . . . .
H2 H 0.0722 0.8617 0.5847 0.056 Uiso 1 1 calc R . . . .
C1 C 0.1291(6) 0.9327(2) 0.7642(5) 0.0415(10) Uani 1 1 d . . . . .
C5 C -0.1236(7) 0.9922(2) 0.1958(6) 0.0574(13) Uani 1 1 d . . . . .
H5 H -0.1653 0.9775 0.0871 0.069 Uiso 1 1 calc R . . . .
C4 C -0.0578(8) 0.9416(3) 0.3156(5) 0.0590(13) Uani 1 1 d . . . . .
H4 H -0.0511 0.8927 0.2895 0.071 Uiso 1 1 calc R . . . .
N2 N 0.1769(5) 0.74049(17) 0.2429(4) 0.0479(9) Uani 1 1 d . . . . .
H2A H 0.1036 0.7743 0.1856 0.057 Uiso 1 1 d GR . . . .
H2B H 0.1684 0.7426 0.3422 0.057 Uiso 1 1 d GR . . . .
N1 N 0.1177(4) 0.67269(16) 0.1739(4) 0.0337(8) Uani 1 1 d . . . . .
C8 C 0.0246(5) 0.53679(19) 0.0370(4) 0.0281(8) Uani 1 1 d . . . . .
C7 C 0.0986(6) 0.5458(2) 0.2049(4) 0.0355(9) Uani 1 1 d . . . . .
H7 H 0.1171 0.5055 0.2735 0.043 Uiso 1 1 calc R . . . .
C6 C 0.1446(6) 0.6140(2) 0.2699(5) 0.0382(10) Uani 1 1 d . . . . .
H6 H 0.1951 0.6194 0.3824 0.046 Uiso 1 1 calc R . . . .
C10 C 0.0457(6) 0.6665(2) 0.0104(5) 0.0430(10) Uani 1 1 d . . . . .
H10 H 0.0271 0.7077 -0.0554 0.052 Uiso 1 1 calc R . . . .
C9 C 0.0004(6) 0.5995(2) -0.0579(5) 0.0405(10) Uani 1 1 d . . . . .
H9 H -0.0479 0.5955 -0.1708 0.049 Uiso 1 1 calc R . . . .
O4 O 0.1867(6) 0.7173(2) 0.5868(5) 0.0757(11) Uani 1 1 d . . . . .
H4A H 0.1995 0.7432 0.6716 0.113 Uiso 1 1 d G . . . .
H4B H 0.0990 0.6865 0.5898 0.113 Uiso 1 1 d G . . . .

loop_
_atom_site_aniso_label
_atom_site_aniso_U_11
_atom_site_aniso_U_22
_atom_site_aniso_U_33
_atom_site_aniso_U_23
_atom_site_aniso_U_13
_atom_site_aniso_U_12
S1 0.0481(7) 0.0357(6) 0.0282(6) 0.0041(4) 0.0085(4) 0.0006(4)
O1 0.073(2) 0.0525(19) 0.0350(16) -0.0015(14) -0.0031(15) -0.0098(16)
O2 0.071(2) 0.083(3) 0.073(2) 0.041(2) 0.039(2) 0.0202(19)
O3 0.088(2) 0.0388(17) 0.0403(17) -0.0053(13) 0.0091(16) 0.0059(15)
C3 0.041(2) 0.038(2) 0.041(2) -0.0093(17) 0.0189(18) -0.0079(17)
C2 0.048(3) 0.050(3) 0.044(3) 0.002(2) 0.015(2) 0.004(2)
C1 0.036(2) 0.055(3) 0.033(2) 0.0086(19) 0.0087(17) 0.0010(19)
C5 0.082(3) 0.040(2) 0.042(3) 0.008(2) 0.006(2) 0.005(2)
C4 0.085(4) 0.043(3) 0.043(3) -0.005(2) 0.008(2) 0.003(2)
N2 0.068(2) 0.0287(18) 0.0396(19) -0.0039(15) 0.0026(18) -0.0040(16)
N1 0.0392(18) 0.0266(17) 0.0338(18) -0.0001(14) 0.0079(14) -0.0011(13)
C8 0.0278(19) 0.0295(19) 0.0279(19) 0.0010(15) 0.0094(15) 0.0012(15)
C7 0.048(2) 0.028(2) 0.028(2) 0.0049(16) 0.0068(17) 0.0018(17)
C6 0.050(2) 0.035(2) 0.0248(19) 0.0014(17) 0.0041(17) -0.0014(18)
C10 0.062(3) 0.030(2) 0.033(2) 0.0085(17) 0.005(2) -0.0005(19)
C9 0.059(3) 0.036(2) 0.0232(19) 0.0011(17) 0.0065(18) -0.0034(19)
O4 0.082(3) 0.082(3) 0.068(2) -0.035(2) 0.030(2) -0.024(2)

loop_
_atom_type_symbol
_atom_type_description
_atom_type_scat_dispersion_real
_atom_type_scat_dispersion_imag
_atom_type_scat_source
C C 0.0033 0.0016 'International Tables Vol C Tables 4.2.6.8 and 6.1.1.4'
H H 0.0000 0.0000 'International Tables Vol C Tables 4.2.6.8 and 6.1.1.4'
N N 0.0061 0.0033 'International Tables Vol C Tables 4.2.6.8 and 6.1.1.4'
O O 0.0106 0.0060 'International Tables Vol C Tables 4.2.6.8 and 6.1.1.4'
S S 0.1246 0.1234 'International Tables Vol C Tables 4.2.6.8 and 6.1.1.4'

loop_
_geom_angle_atom_site_label_1
_geom_angle_atom_site_label_2
_geom_angle_atom_site_label_3
_geom_angle
_geom_angle_site_symmetry_1
_geom_angle_site_symmetry_3
_geom_angle_publ_flag
O1 S1 O3 110.9(2) . . ?
O1 S1 C1 105.70(19) . . ?
O2 S1 O1 113.8(2) . . ?
O2 S1 O3 112.0(2) . . ?
O2 S1 C1 106.42(19) . . ?
O3 S1 C1 107.40(19) . . ?
C3 C3 C2 115.7(5) 3_576 . ?
C3 C3 C4 123.9(5) 3_576 . ?
C4 C3 C2 120.3(4) . . ?
C1 C2 C3 120.5(4) . . ?
C2 C1 S1 121.8(4) . . ?
C2 C1 C5 120.5(4) . 3_576 ?
C5 C1 S1 117.7(3) 3_576 . ?
C4 C5 C1 120.5(4) . 3_576 ?
C5 C4 C3 118.8(4) . . ?
C6 N1 N2 119.4(3) . . ?
C6 N1 C10 120.9(3) . . ?
C10 N1 N2 119.6(3) . . ?
C7 C8 C8 121.3(4) . 3_565 ?
C7 C8 C9 116.7(3) . . ?
C9 C8 C8 122.0(4) . 3_565 ?
C6 C7 C8 120.2(3) . . ?
N1 C6 C7 120.9(3) . . ?
N1 C10 C9 119.6(3) . . ?
C10 C9 C8 121.7(3) . . ?

loop_
_geom_bond_atom_site_label_1
_geom_bond_atom_site_label_2
_geom_bond_distance
_geom_bond_site_symmetry_2
_geom_bond_publ_flag
S1 O1 1.445(3) . ?
S1 O2 1.436(3) . ?
S1 O3 1.447(3) . ?
S1 C1 1.785(4) . ?
C3 C3 1.376(8) 3_576 ?
C3 C2 1.477(6) . ?
C3 C4 1.379(6) . ?
C2 C1 1.331(6) . ?
C1 C5 1.426(6) 3_576 ?
C5 C1 1.425(6) 3_576 ?
C5 C4 1.363(6) . ?
N2 N1 1.392(4) . ?
N1 C6 1.336(5) . ?
N1 C10 1.349(5) . ?
C8 C8 1.492(7) 3_565 ?
C8 C7 1.391(5) . ?
C8 C9 1.391(5) . ?
C7 C6 1.372(5) . ?
C10 C9 1.362(6) . ?
